data_4087730
loop_
_publ_author_name
'Melen, Rebecca L.'
'Wilkins, Lewis C.'
'Kariuki, Benson M.'
'Wadepohl, Hubert'
'Gade, Lutz H.'
'Hashmi, A. Stephen K.'
'Stephan, Douglas W.'
'Hansmann, Max M.'

_publ_section_title
;
 Diverging Pathways in the Activation of Allenes with Lewis Acids and
 Bases: Addition, 1,2-Carboboration, and Cyclization
;
_journal_issue 16
_journal_name_full Organometallics
_journal_page_first 4127
_journal_paper_doi 10.1021/acs.organomet.5b00546
_journal_volume 34
_journal_year 2015
_chemical_formula_moiety 'C29 H10 B F15 O, C7 H8'
_chemical_formula_sum 'C36 H18 B F15 O'
_chemical_formula_weight 762.31
_space_group_crystal_system triclinic
_space_group_IT_number 2
_space_group_name_Hall '-P 1'
_space_group_name_H-M_alt 'P -1'
_atom_sites_solution_hydrogens geom
_atom_sites_solution_primary direct
_atom_sites_solution_secondary difmap
_audit_creation_method SHELXL-2013
_cell_angle_alpha 105.469(4)
_cell_angle_beta 96.466(3)
_cell_angle_gamma 91.745(3)
_cell_formula_units_Z 2
_cell_length_a 11.3113(4)
_cell_length_b 11.5408(5)
_cell_length_c 12.6612(5)
_cell_measurement_reflns_used 4582
_cell_measurement_temperature 150(2)
_cell_measurement_theta_max 29.578
_cell_measurement_theta_min 3.937
_cell_volume 1579.64(11)
_computing_cell_refinement
;
CrysAlisPro, Agilent Technologies,
Version 1.171.37.35g (release 09-12-2014 CrysAlis171 .NET)
(compiled Dec  9 2014,15:38:47)
;
_computing_data_collection
;
CrysAlisPro, Agilent Technologies,
Version 1.171.37.35g (release 09-12-2014 CrysAlis171 .NET)
(compiled Dec  9 2014,15:38:47)
;
_computing_data_reduction
;
CrysAlisPro, Agilent Technologies,
Version 1.171.37.35g (release 09-12-2014 CrysAlis171 .NET)
(compiled Dec  9 2014,15:38:47)
;
_computing_molecular_graphics 'XSHELL, Mercury'
_computing_publication_material XCIF
_computing_structure_refinement 'SHELXL-2013 (Sheldrick, 2013)'
_computing_structure_solution SHELXS
_diffrn_ambient_temperature 150(2)
_diffrn_measured_fraction_theta_full 0.997
_diffrn_measured_fraction_theta_max 0.823
_diffrn_measurement_device_type 'SuperNova Dual Atlas with CCD detector'
_diffrn_measurement_method 'omega scans'
_diffrn_radiation_type MoK\a
_diffrn_radiation_wavelength 0.71073
_diffrn_reflns_av_R_equivalents 0.0384
_diffrn_reflns_av_unetI/netI 0.0582
_diffrn_reflns_Laue_measured_fraction_full 0.997
_diffrn_reflns_Laue_measured_fraction_max 0.823
_diffrn_reflns_limit_h_max 15
_diffrn_reflns_limit_h_min -14
_diffrn_reflns_limit_k_max 15
_diffrn_reflns_limit_k_min -14
_diffrn_reflns_limit_l_max 12
_diffrn_reflns_limit_l_min -17
_diffrn_reflns_number 14168
_diffrn_reflns_point_group_measured_fraction_full 0.997
_diffrn_reflns_point_group_measured_fraction_max 0.823
_diffrn_reflns_theta_full 25.242
_diffrn_reflns_theta_max 29.837
_diffrn_reflns_theta_min 3.366
_diffrn_source 'sealed tube'
_exptl_absorpt_coefficient_mu 0.157
_exptl_absorpt_correction_T_max 0.997
_exptl_absorpt_correction_T_min 0.987
_exptl_absorpt_correction_type gaussian
_exptl_absorpt_process_details
;
CrysAlisPro, Agilent Technologies,
Version 1.171.37.35g (release 09-12-2014 CrysAlis171 .NET)
(compiled Dec  9 2014,15:38:47)
Numerical absorption correction based on gaussian integration over
a multifaceted crystal model. Empirical absorption correction using 
spherical harmonics, implemented in SCALE3 ABSPACK scaling algorithm.

;
_exptl_crystal_colour colourless
_exptl_crystal_density_diffrn 1.603
_exptl_crystal_description block
_exptl_crystal_F_000 764
_exptl_crystal_size_max 0.360
_exptl_crystal_size_mid 0.110
_exptl_crystal_size_min 0.070
_refine_diff_density_max 0.330
_refine_diff_density_min -0.306
_refine_diff_density_rms 0.057
_refine_ls_extinction_method none
_refine_ls_goodness_of_fit_ref 1.078
_refine_ls_hydrogen_treatment constr
_refine_ls_matrix_type full
_refine_ls_number_parameters 480
_refine_ls_number_reflns 7467
_refine_ls_number_restraints 0
_refine_ls_restrained_S_all 1.078
_refine_ls_R_factor_all 0.0765
_refine_ls_R_factor_gt 0.0499
_refine_ls_shift/su_max 0.000
_refine_ls_shift/su_mean 0.000
_refine_ls_structure_factor_coef Fsqd
_refine_ls_weighting_details 'w=1/[\s^2^(Fo^2^)+(0.0519P)^2^+0.4173P] where P=(Fo^2^+2Fc^2^)/3'
_refine_ls_weighting_scheme calc
_refine_ls_wR_factor_gt 0.1199
_refine_ls_wR_factor_ref 0.1388
_reflns_Friedel_coverage 0.000
_reflns_number_gt 5266
_reflns_number_total 7467
_reflns_threshold_expression 'I > 2\s(I)'
_cod_data_source_file cmpd_3b.cif
_cod_data_source_block 3b
_cod_database_code 4087730
_shelx_space_group_comment
;
The symmetry employed for this shelxl refinement is uniquely defined
by the following loop, which should always be used as a source of
symmetry information in preference to the above space-group names.
They are only intended as comments.
;
_shelx_estimated_absorpt_t_min 0.946
_shelx_estimated_absorpt_t_max 0.989
_shelxl_version_number 2013-3

loop_
_space_group_symop_operation_xyz
'x, y, z'
'-x, -y, -z'

loop_
_atom_site_label
_atom_site_type_symbol
_atom_site_fract_x
_atom_site_fract_y
_atom_site_fract_z
_atom_site_U_iso_or_equiv
_atom_site_adp_type
_atom_site_occupancy
_atom_site_site_symmetry_order
_atom_site_calc_flag
_atom_site_refinement_flags_posn
_atom_site_refinement_flags_adp
B1 B 0.66440(18) 0.8425(2) 0.49614(18) 0.0213(4) Uani 1 1 d . .
O1 O 0.54886(11) 0.83048(12) 0.41246(11) 0.0233(3) Uani 1 1 d . .
C11 C 0.74537(16) 0.96040(17) 0.49258(16) 0.0226(4) Uani 1 1 d . .
C12 C 0.84558(17) 0.99829(18) 0.57060(17) 0.0254(4) Uani 1 1 d . .
F12 F 0.87375(10) 0.93635(11) 0.64591(10) 0.0336(3) Uani 1 1 d . .
C13 C 0.92263(16) 1.09502(19) 0.57594(18) 0.0279(5) Uani 1 1 d . .
F13 F 1.01689(10) 1.12654(12) 0.65467(11) 0.0386(3) Uani 1 1 d . .
C14 C 0.90254(17) 1.15879(18) 0.49939(19) 0.0285(5) Uani 1 1 d . .
F14 F 0.97657(10) 1.25249(11) 0.50208(12) 0.0410(3) Uani 1 1 d . .
C15 C 0.80476(17) 1.12637(18) 0.42007(18) 0.0268(4) Uani 1 1 d . .
F15 F 0.78333(11) 1.18950(11) 0.34555(11) 0.0357(3) Uani 1 1 d . .
C16 C 0.72922(16) 1.02899(18) 0.41840(16) 0.0236(4) Uani 1 1 d . .
F16 F 0.63604(10) 1.00404(11) 0.33723(10) 0.0295(3) Uani 1 1 d . .
C21 C 0.73207(16) 0.72007(17) 0.44464(16) 0.0217(4) Uani 1 1 d . .
C22 C 0.76279(17) 0.69634(18) 0.33815(17) 0.0258(4) Uani 1 1 d . .
F22 F 0.73269(11) 0.77302(12) 0.27705(10) 0.0337(3) Uani 1 1 d . .
C23 C 0.82205(19) 0.5977(2) 0.28830(18) 0.0330(5) Uani 1 1 d . .
F23 F 0.84792(13) 0.58081(14) 0.18421(11) 0.0489(4) Uani 1 1 d . .
C24 C 0.85404(19) 0.5159(2) 0.3454(2) 0.0350(5) Uani 1 1 d . .
F24 F 0.91349(14) 0.42043(13) 0.29966(14) 0.0555(4) Uani 1 1 d . .
C25 C 0.82582(18) 0.5345(2) 0.4509(2) 0.0322(5) Uani 1 1 d . .
F25 F 0.85691(13) 0.45552(13) 0.50895(13) 0.0483(4) Uani 1 1 d . .
C26 C 0.76505(17) 0.63394(19) 0.49721(16) 0.0257(4) Uani 1 1 d . .
F26 F 0.73910(11) 0.64241(12) 0.60072(10) 0.0352(3) Uani 1 1 d . .
C31 C 0.50285(16) 0.72950(18) 0.70876(15) 0.0223(4) Uani 1 1 d . .
C32 C 0.50727(18) 0.81210(18) 0.81229(16) 0.0264(4) Uani 1 1 d . .
F32 F 0.52433(11) 0.93005(11) 0.82303(10) 0.0339(3) Uani 1 1 d . .
C33 C 0.49118(19) 0.7773(2) 0.90577(16) 0.0302(5) Uani 1 1 d . .
F33 F 0.49422(13) 0.86041(13) 1.00308(10) 0.0436(4) Uani 1 1 d . .
C34 C 0.4748(2) 0.6573(2) 0.89996(17) 0.0318(5) Uani 1 1 d . .
F34 F 0.46345(14) 0.62301(13) 0.99124(11) 0.0485(4) Uani 1 1 d . .
C35 C 0.47256(18) 0.57242(19) 0.79981(17) 0.0285(5) Uani 1 1 d . .
F35 F 0.46059(12) 0.45515(12) 0.79426(10) 0.0390(3) Uani 1 1 d . .
C36 C 0.48458(17) 0.60878(18) 0.70648(16) 0.0243(4) Uani 1 1 d . .
F36 F 0.48316(11) 0.52294(11) 0.61118(9) 0.0333(3) Uani 1 1 d . .
C41 C 0.36190(16) 0.74852(18) 0.32599(16) 0.0229(4) Uani 1 1 d . .
C42 C 0.25879(17) 0.6748(2) 0.31791(17) 0.0284(5) Uani 1 1 d . .
H42 H 0.2487 0.6358 0.3739 0.034 Uiso 1 1 calc R U
C43 C 0.17151(18) 0.6586(2) 0.22833(19) 0.0339(5) Uani 1 1 d . .
H43 H 0.1021 0.6082 0.2236 0.041 Uiso 1 1 calc R U
C44 C 0.18335(19) 0.7144(2) 0.14566(18) 0.0344(5) Uani 1 1 d . .
C45 C 0.28579(19) 0.7884(2) 0.15462(18) 0.0353(5) Uani 1 1 d . .
H45 H 0.2947 0.8287 0.0994 0.042 Uiso 1 1 calc R U
C46 C 0.37461(18) 0.80413(19) 0.24268(17) 0.0285(5) Uani 1 1 d . .
H46 H 0.4447 0.8532 0.2463 0.034 Uiso 1 1 calc R U
C47 C 0.0885(2) 0.6953(3) 0.0479(2) 0.0548(8) Uani 1 1 d . .
H47A H 0.0423 0.6191 0.0378 0.082 Uiso 1 1 calc R U
H47B H 0.1262 0.6927 -0.0187 0.082 Uiso 1 1 calc R U
H47C H 0.0353 0.7618 0.0609 0.082 Uiso 1 1 calc R U
C48 C 0.45618(16) 0.76815(17) 0.41909(15) 0.0211(4) Uani 1 1 d . .
C49 C 0.44518(16) 0.72419(17) 0.51402(15) 0.0223(4) Uani 1 1 d . .
H49 H 0.3848 0.6637 0.5102 0.027 Uiso 1 1 calc R U
C50 C 0.52009(16) 0.76827(17) 0.60875(16) 0.0216(4) Uani 1 1 d . .
C51 C 0.61929(17) 0.85948(18) 0.61462(16) 0.0240(4) Uani 1 1 d . .
H51A H 0.6865 0.8508 0.6687 0.029 Uiso 1 1 calc R U
H51B H 0.5912 0.9415 0.6403 0.029 Uiso 1 1 calc R U
C1S C 0.1915(2) 0.1122(3) -0.0111(2) 0.0551(8) Uani 1 1 d . .
C2S C 0.2309(2) 0.2249(3) -0.0177(2) 0.0555(8) Uani 1 1 d . .
H2S H 0.2680 0.2317 -0.0797 0.067 Uiso 1 1 calc R U
C3S C 0.2163(2) 0.3285(3) 0.0660(3) 0.0570(8) Uani 1 1 d . .
H3S H 0.2432 0.4050 0.0601 0.068 Uiso 1 1 calc R U
C4S C 0.1644(3) 0.3210(3) 0.1550(2) 0.0556(8) Uani 1 1 d . .
H4S H 0.1547 0.3917 0.2116 0.067 Uiso 1 1 calc R U
C5S C 0.1254(3) 0.2089(3) 0.1629(2) 0.0539(7) Uani 1 1 d . .
H5S H 0.0892 0.2032 0.2256 0.065 Uiso 1 1 calc R U
C6S C 0.1383(2) 0.1067(3) 0.0820(2) 0.0528(7) Uani 1 1 d . .
H6S H 0.1108 0.0309 0.0890 0.063 Uiso 1 1 calc R U
C7S C 0.2053(4) 0.0019(4) -0.1004(3) 0.0906(13) Uani 1 1 d . .
H7S1 H 0.1710 -0.0685 -0.0825 0.136 Uiso 1 1 calc R U
H7S2 H 0.2902 -0.0076 -0.1071 0.136 Uiso 1 1 calc R U
H7S3 H 0.1639 0.0090 -0.1704 0.136 Uiso 1 1 calc R U

loop_
_atom_site_aniso_label
_atom_site_aniso_U_11
_atom_site_aniso_U_22
_atom_site_aniso_U_33
_atom_site_aniso_U_23
_atom_site_aniso_U_13
_atom_site_aniso_U_12
B1 0.0192(10) 0.0191(11) 0.0241(10) 0.0045(9) 0.0000(8) -0.0003(8)
O1 0.0190(6) 0.0239(7) 0.0263(7) 0.0066(6) 0.0011(5) -0.0012(5)
C11 0.0199(9) 0.0182(10) 0.0279(10) 0.0024(8) 0.0050(8) 0.0025(7)
C12 0.0234(9) 0.0215(11) 0.0303(10) 0.0058(8) 0.0020(8) 0.0029(8)
F12 0.0279(6) 0.0352(7) 0.0380(7) 0.0152(6) -0.0059(5) -0.0031(5)
C13 0.0185(9) 0.0220(11) 0.0378(11) 0.0014(9) -0.0017(8) 0.0012(7)
F13 0.0253(6) 0.0329(8) 0.0514(8) 0.0075(6) -0.0092(6) -0.0068(5)
C14 0.0211(9) 0.0160(10) 0.0468(13) 0.0052(9) 0.0059(9) -0.0014(7)
F14 0.0283(6) 0.0241(7) 0.0710(9) 0.0160(7) 0.0026(6) -0.0053(5)
C15 0.0251(10) 0.0205(11) 0.0369(11) 0.0094(9) 0.0075(9) 0.0055(8)
F15 0.0369(7) 0.0282(7) 0.0473(8) 0.0196(6) 0.0055(6) 0.0011(5)
C16 0.0194(9) 0.0218(10) 0.0270(10) 0.0023(8) 0.0021(8) 0.0032(7)
F16 0.0266(6) 0.0293(7) 0.0326(6) 0.0112(5) -0.0024(5) -0.0012(5)
C21 0.0172(9) 0.0203(10) 0.0252(9) 0.0033(8) 0.0003(7) -0.0022(7)
C22 0.0249(10) 0.0227(11) 0.0289(10) 0.0061(8) 0.0026(8) -0.0003(8)
F22 0.0410(7) 0.0343(7) 0.0285(6) 0.0114(5) 0.0074(5) 0.0066(6)
C23 0.0347(11) 0.0303(12) 0.0310(11) 0.0006(9) 0.0117(9) -0.0013(9)
F23 0.0645(9) 0.0471(9) 0.0364(7) 0.0049(6) 0.0251(7) 0.0133(7)
C24 0.0352(11) 0.0210(11) 0.0480(13) 0.0030(10) 0.0170(10) 0.0048(9)
F24 0.0673(10) 0.0327(8) 0.0719(10) 0.0102(7) 0.0359(8) 0.0215(7)
C25 0.0292(11) 0.0233(11) 0.0478(13) 0.0146(10) 0.0073(10) 0.0050(8)
F25 0.0555(9) 0.0363(8) 0.0679(10) 0.0311(7) 0.0238(7) 0.0209(7)
C26 0.0232(9) 0.0259(11) 0.0279(10) 0.0059(9) 0.0067(8) -0.0005(8)
F26 0.0408(7) 0.0377(8) 0.0336(7) 0.0175(6) 0.0103(6) 0.0107(6)
C31 0.0200(9) 0.0236(10) 0.0217(9) 0.0034(8) 0.0024(7) 0.0015(7)
C32 0.0291(10) 0.0215(11) 0.0270(10) 0.0042(8) 0.0024(8) 0.0040(8)
F32 0.0521(7) 0.0195(6) 0.0273(6) 0.0007(5) 0.0065(6) 0.0038(5)
C33 0.0391(11) 0.0297(12) 0.0195(9) 0.0014(8) 0.0054(9) 0.0062(9)
F33 0.0707(9) 0.0346(8) 0.0223(6) -0.0003(6) 0.0114(6) 0.0064(7)
C34 0.0389(12) 0.0366(13) 0.0228(10) 0.0117(9) 0.0061(9) 0.0050(10)
F34 0.0792(10) 0.0429(9) 0.0291(7) 0.0159(6) 0.0145(7) 0.0062(7)
C35 0.0319(11) 0.0222(11) 0.0309(11) 0.0066(9) 0.0030(9) 0.0009(8)
F35 0.0559(8) 0.0249(7) 0.0375(7) 0.0117(6) 0.0050(6) -0.0033(6)
C36 0.0254(10) 0.0220(10) 0.0228(9) 0.0022(8) 0.0018(8) -0.0012(8)
F36 0.0495(7) 0.0211(7) 0.0248(6) -0.0009(5) 0.0051(5) -0.0034(5)
C41 0.0204(9) 0.0211(10) 0.0249(9) 0.0020(8) 0.0031(8) 0.0029(7)
C42 0.0252(10) 0.0296(12) 0.0297(10) 0.0076(9) 0.0019(8) -0.0020(8)
C43 0.0218(10) 0.0380(13) 0.0374(12) 0.0052(10) -0.0017(9) -0.0039(9)
C44 0.0285(11) 0.0384(13) 0.0326(11) 0.0060(10) -0.0030(9) 0.0018(9)
C45 0.0336(11) 0.0426(14) 0.0307(11) 0.0141(10) -0.0014(9) 0.0011(10)
C46 0.0269(10) 0.0282(12) 0.0296(11) 0.0075(9) 0.0011(8) -0.0011(8)
C47 0.0404(14) 0.075(2) 0.0463(15) 0.0221(15) -0.0166(12) -0.0070(13)
C48 0.0192(9) 0.0167(9) 0.0252(9) 0.0014(8) 0.0041(8) 0.0018(7)
C49 0.0210(9) 0.0189(10) 0.0257(9) 0.0034(8) 0.0039(8) -0.0005(7)
C50 0.0225(9) 0.0176(10) 0.0241(9) 0.0029(8) 0.0056(8) 0.0052(7)
C51 0.0229(9) 0.0204(10) 0.0250(9) 0.0010(8) 0.0001(8) -0.0010(7)
C1S 0.0467(15) 0.068(2) 0.0457(15) 0.0091(14) 0.0000(12) 0.0098(14)
C2S 0.0413(14) 0.085(2) 0.0472(16) 0.0317(16) 0.0023(12) 0.0068(15)
C3S 0.0460(15) 0.067(2) 0.0598(18) 0.0274(16) -0.0105(14) 0.0022(14)
C4S 0.0607(17) 0.060(2) 0.0413(15) 0.0118(14) -0.0109(13) 0.0106(14)
C5S 0.0638(17) 0.061(2) 0.0400(14) 0.0208(14) 0.0021(13) 0.0077(15)
C6S 0.0532(16) 0.0584(19) 0.0488(16) 0.0193(14) 0.0026(13) 0.0066(13)
C7S 0.090(3) 0.095(3) 0.071(2) -0.007(2) 0.016(2) 0.019(2)

loop_
_atom_type_symbol
_atom_type_description
_atom_type_scat_dispersion_real
_atom_type_scat_dispersion_imag
_atom_type_scat_source
C C 0.0033 0.0016 'International Tables Vol C Tables 4.2.6.8 and 6.1.1.4'
H H 0.0000 0.0000 'International Tables Vol C Tables 4.2.6.8 and 6.1.1.4'
B B 0.0013 0.0007 'International Tables Vol C Tables 4.2.6.8 and 6.1.1.4'
O O 0.0106 0.0060 'International Tables Vol C Tables 4.2.6.8 and 6.1.1.4'
F F 0.0171 0.0103 'International Tables Vol C Tables 4.2.6.8 and 6.1.1.4'

loop_
_geom_angle_atom_site_label_1
_geom_angle_atom_site_label_2
_geom_angle_atom_site_label_3
_geom_angle
O1 B1 C51 105.57(15)
O1 B1 C11 108.12(16)
C51 B1 C11 111.34(16)
O1 B1 C21 103.40(14)
C51 B1 C21 118.12(17)
C11 B1 C21 109.50(15)
C48 O1 B1 121.19(16)
C16 C11 C12 113.68(18)
C16 C11 B1 127.91(17)
C12 C11 B1 118.40(18)
F12 C12 C13 115.92(17)
F12 C12 C11 119.62(18)
C13 C12 C11 124.4(2)
F13 C13 C14 120.07(18)
F13 C13 C12 120.8(2)
C14 C13 C12 119.15(18)
F14 C14 C13 120.38(18)
F14 C14 C15 120.2(2)
C13 C14 C15 119.41(19)
F15 C15 C14 119.85(19)
F15 C15 C16 120.73(18)
C14 C15 C16 119.42(19)
F16 C16 C11 121.12(17)
F16 C16 C15 114.99(18)
C11 C16 C15 123.89(18)
C26 C21 C22 113.47(18)
C26 C21 B1 126.52(17)
C22 C21 B1 120.00(18)
F22 C22 C23 116.44(18)
F22 C22 C21 119.07(17)
C23 C22 C21 124.5(2)
F23 C23 C24 119.8(2)
F23 C23 C22 120.8(2)
C24 C23 C22 119.3(2)
F24 C24 C23 120.5(2)
F24 C24 C25 120.7(2)
C23 C24 C25 118.8(2)
F25 C25 C24 119.8(2)
F25 C25 C26 120.2(2)
C24 C25 C26 119.9(2)
F26 C26 C21 120.79(17)
F26 C26 C25 115.23(19)
C21 C26 C25 123.98(19)
C36 C31 C32 115.69(19)
C36 C31 C50 122.57(17)
C32 C31 C50 121.72(18)
F32 C32 C33 117.50(17)
F32 C32 C31 120.20(19)
C33 C32 C31 122.3(2)
F33 C33 C34 119.96(19)
F33 C33 C32 120.0(2)
C34 C33 C32 120.05(18)
F34 C34 C33 120.15(19)
F34 C34 C35 120.3(2)
C33 C34 C35 119.6(2)
F35 C35 C36 120.44(18)
F35 C35 C34 119.8(2)
C36 C35 C34 119.7(2)
F36 C36 C35 117.55(18)
F36 C36 C31 119.77(18)
C35 C36 C31 122.62(18)
C46 C41 C42 118.80(18)
C46 C41 C48 119.35(17)
C42 C41 C48 121.85(19)
C43 C42 C41 120.0(2)
C43 C42 H42 120.0
C41 C42 H42 120.0
C44 C43 C42 121.4(2)
C44 C43 H43 119.3
C42 C43 H43 119.3
C43 C44 C45 118.29(19)
C43 C44 C47 121.1(2)
C45 C44 C47 120.6(2)
C46 C45 C44 121.1(2)
C46 C45 H45 119.5
C44 C45 H45 119.5
C45 C46 C41 120.4(2)
C45 C46 H46 119.8
C41 C46 H46 119.8
C44 C47 H47A 109.5
C44 C47 H47B 109.5
H47A C47 H47B 109.5
C44 C47 H47C 109.5
H47A C47 H47C 109.5
H47B C47 H47C 109.5
O1 C48 C49 121.59(16)
O1 C48 C41 115.42(17)
C49 C48 C41 122.97(17)
C50 C49 C48 120.66(18)
C50 C49 H49 119.7
C48 C49 H49 119.7
C49 C50 C31 120.46(17)
C49 C50 C51 120.39(18)
C31 C50 C51 119.13(16)
C50 C51 B1 110.87(15)
C50 C51 H51A 109.5
B1 C51 H51A 109.5
C50 C51 H51B 109.5
B1 C51 H51B 109.5
H51A C51 H51B 108.1
C2S C1S C6S 117.6(3)
C2S C1S C7S 120.9(3)
C6S C1S C7S 121.5(3)
C1S C2S C3S 120.5(3)
C1S C2S H2S 119.7
C3S C2S H2S 119.7
C4S C3S C2S 120.8(3)
C4S C3S H3S 119.6
C2S C3S H3S 119.6
C3S C4S C5S 119.2(3)
C3S C4S H4S 120.4
C5S C4S H4S 120.4
C6S C5S C4S 121.0(3)
C6S C5S H5S 119.5
C4S C5S H5S 119.5
C5S C6S C1S 120.8(3)
C5S C6S H6S 119.6
C1S C6S H6S 119.6
C1S C7S H7S1 109.5
C1S C7S H7S2 109.5
H7S1 C7S H7S2 109.5
C1S C7S H7S3 109.5
H7S1 C7S H7S3 109.5
H7S2 C7S H7S3 109.5

loop_
_geom_bond_atom_site_label_1
_geom_bond_atom_site_label_2
_geom_bond_distance
B1 O1 1.565(2)
B1 C51 1.603(3)
B1 C11 1.631(3)
B1 C21 1.641(3)
O1 C48 1.277(2)
C11 C16 1.382(3)
C11 C12 1.392(3)
C12 F12 1.353(2)
C12 C13 1.378(3)
C13 F13 1.344(2)
C13 C14 1.369(3)
C14 F14 1.338(2)
C14 C15 1.377(3)
C15 F15 1.344(2)
C15 C16 1.385(3)
C16 F16 1.353(2)
C21 C26 1.375(3)
C21 C22 1.389(3)
C22 F22 1.350(2)
C22 C23 1.379(3)
C23 F23 1.347(3)
C23 C24 1.369(3)
C24 F24 1.339(2)
C24 C25 1.371(3)
C25 F25 1.346(3)
C25 C26 1.383(3)
C26 F26 1.354(2)
C31 C36 1.394(3)
C31 C32 1.395(3)
C31 C50 1.481(3)
C32 F32 1.337(2)
C32 C33 1.376(3)
C33 F33 1.341(2)
C33 C34 1.373(3)
C34 F34 1.335(2)
C34 C35 1.377(3)
C35 F35 1.338(2)
C35 C36 1.374(3)
C36 F36 1.340(2)
C41 C46 1.391(3)
C41 C42 1.400(3)
C41 C48 1.462(3)
C42 C43 1.385(3)
C42 H42 0.9500
C43 C44 1.383(3)
C43 H43 0.9500
C44 C45 1.394(3)
C44 C47 1.508(3)
C45 C46 1.384(3)
C45 H45 0.9500
C46 H46 0.9500
C47 H47A 0.9800
C47 H47B 0.9800
C47 H47C 0.9800
C48 C49 1.440(3)
C49 C50 1.354(3)
C49 H49 0.9500
C50 C51 1.497(3)
C51 H51A 0.9900
C51 H51B 0.9900
C1S C2S 1.389(4)
C1S C6S 1.397(4)
C1S C7S 1.486(4)
C2S C3S 1.398(4)
C2S H2S 0.9500
C3S C4S 1.348(4)
C3S H3S 0.9500
C4S C5S 1.387(4)
C4S H4S 0.9500
C5S C6S 1.364(4)
C5S H5S 0.9500
C6S H6S 0.9500
C7S H7S1 0.9800
C7S H7S2 0.9800
C7S H7S3 0.9800
